data_2237363
loop_
_publ_author_name
'Awwadi, Firas F.'

_publ_section_title
;
 <i>trans</i>-Dibromidobis(3-methylpyridine-\k<i>N</i>)copper(II)
;
_journal_coeditor_code LR2097
_journal_issue 2
_journal_name_full 'Acta Crystallographica Section E'
_journal_page_first m116
_journal_paper_doi 10.1107/S1600536813001414
_journal_volume 69
_journal_year 2013
_chemical_formula_iupac '[Cu Br2 (C6 H7 N)2]'
_chemical_formula_moiety 'C12 H14 Br2 Cu N2'
_chemical_formula_sum 'C12 H14 Br2 Cu N2'
_chemical_formula_weight 409.61
_chemical_name_common (3-picoline)2CuBr2
_chemical_name_systematic
;
<i>trans</i>-Dibromidobis(3-methylpyridine-\k<i>N</i>)copper(II)
;
_space_group_IT_number 14
_symmetry_cell_setting monoclinic
_symmetry_space_group_name_Hall '-P 2ybc'
_symmetry_space_group_name_H-M 'P 1 21/c 1'
_atom_sites_solution_hydrogens geom
_atom_sites_solution_primary direct
_atom_sites_solution_secondary difmap
_audit_creation_method SHELXL-97
_cell_angle_alpha 90.00
_cell_angle_beta 92.54(3)
_cell_angle_gamma 90.00
_cell_formula_units_Z 2
_cell_length_a 4.0171(8)
_cell_length_b 14.105(3)
_cell_length_c 11.899(2)
_cell_measurement_reflns_used 2369
_cell_measurement_temperature 85(2)
_cell_measurement_theta_max 29.82
_cell_measurement_theta_min 2.24
_cell_volume 673.5(2)
_computing_cell_refinement 'SAINT-Plus  (Bruker, 2001)'
_computing_data_collection 'SMART (Bruker, 2002)'
_computing_data_reduction 'SAINT-Plus  (Bruker, 2001)'
_computing_molecular_graphics 'SHELXTL (Sheldrick, 2008)'
_computing_publication_material 'SHELXTL (Sheldrick, 2008)'
_computing_structure_refinement 'SHELXTL (Sheldrick, 2008)'
_computing_structure_solution 'SHELXTL (Sheldrick, 2008)'
_diffrn_ambient_temperature 85(2)
_diffrn_detector_area_resol_mean 8.3
_diffrn_measured_fraction_theta_full 0.997
_diffrn_measured_fraction_theta_max 0.997
_diffrn_measurement_device_type 'Bruker/Siemens SMART APEX'
_diffrn_measurement_method \w
_diffrn_radiation_monochromator graphite
_diffrn_radiation_source 'normal-focus sealed tube'
_diffrn_radiation_type MoK\a
_diffrn_radiation_wavelength 0.71073
_diffrn_reflns_av_R_equivalents 0.0437
_diffrn_reflns_av_sigmaI/netI 0.0480
_diffrn_reflns_limit_h_max 4
_diffrn_reflns_limit_h_min -5
_diffrn_reflns_limit_k_max 18
_diffrn_reflns_limit_k_min -16
_diffrn_reflns_limit_l_max 15
_diffrn_reflns_limit_l_min -14
_diffrn_reflns_number 5995
_diffrn_reflns_theta_full 27.49
_diffrn_reflns_theta_max 27.49
_diffrn_reflns_theta_min 2.89
_diffrn_standards_decay_% 0
_exptl_absorpt_coefficient_mu 7.532
_exptl_absorpt_correction_T_max 0.8056
_exptl_absorpt_correction_T_min 0.2651
_exptl_absorpt_correction_type multi-scan
_exptl_absorpt_process_details '(SADABS; Bruker, 2001)'
_exptl_crystal_colour green
_exptl_crystal_density_diffrn 2.020
_exptl_crystal_density_method 'not measured'
_exptl_crystal_description needle
_exptl_crystal_F_000 398
_exptl_crystal_size_max 0.24
_exptl_crystal_size_mid 0.03
_exptl_crystal_size_min 0.03
_refine_diff_density_max 0.972
_refine_diff_density_min -0.466
_refine_ls_extinction_method none
_refine_ls_goodness_of_fit_ref 1.009
_refine_ls_hydrogen_treatment constr
_refine_ls_matrix_type full
_refine_ls_number_parameters 80
_refine_ls_number_reflns 1536
_refine_ls_number_restraints 0
_refine_ls_restrained_S_all 1.009
_refine_ls_R_factor_all 0.0435
_refine_ls_R_factor_gt 0.0323
_refine_ls_shift/su_max 0.000
_refine_ls_shift/su_mean 0.000
_refine_ls_structure_factor_coef Fsqd
_refine_ls_weighting_details 'calc w=1/[\s^2^(Fo^2^)+(0.0388P)^2^] where P=(Fo^2^+2Fc^2^)/3'
_refine_ls_weighting_scheme calc
_refine_ls_wR_factor_gt 0.0707
_refine_ls_wR_factor_ref 0.0749
_reflns_number_gt 1283
_reflns_number_total 1536
_reflns_threshold_expression I>2sigma(I)
_cod_data_source_file lr2097.cif
_cod_data_source_block I
_cod_original_sg_symbol_H-M 'P 21/c'
_cod_database_code 2237363
_cod_database_fobs_code 2237363

loop_
_symmetry_equiv_pos_as_xyz
'x, y, z'
'-x, y+1/2, -z+1/2'
'-x, -y, -z'
'x, -y-1/2, z-1/2'

loop_
_atom_site_type_symbol
_atom_site_label
_atom_site_fract_x
_atom_site_fract_y
_atom_site_fract_z
_atom_site_U_iso_or_equiv
_atom_site_adp_type
_atom_site_calc_flag
_atom_site_refinement_flags
_atom_site_occupancy
_atom_site_symmetry_multiplicity
Br Br1 0.12621(8) 0.03733(3) 0.83940(3) 0.01337(12) Uani d . 1 1
Cu Cu1 0.5000 0.0000 1.0000 0.01824(18) Uani d S 1 2
N N1 0.5100(7) 0.1368(2) 1.0454(2) 0.0154(7) Uani d . 1 1
C C2 0.6317(9) 0.2051(3) 0.9789(3) 0.0158(8) Uani d . 1 1
H H2 0.7116 0.1869 0.9081 0.019 Uiso calc R 1 1
C C3 0.6464(9) 0.2998(3) 1.0082(3) 0.0153(8) Uani d . 1 1
C C4 0.5247(9) 0.3257(3) 1.1112(3) 0.0165(8) Uani d . 1 1
H H4 0.5317 0.3899 1.1350 0.020 Uiso calc R 1 1
C C5 0.3921(9) 0.2560(3) 1.1791(3) 0.0163(8) Uani d . 1 1
H H5 0.3024 0.2725 1.2490 0.020 Uiso calc R 1 1
C C6 0.3925(8) 0.1636(3) 1.1440(3) 0.0160(8) Uani d . 1 1
H H6 0.3057 0.1165 1.1916 0.019 Uiso calc R 1 1
C C7 0.7889(9) 0.3717(3) 0.9301(3) 0.0211(9) Uani d . 1 1
H H7A 0.8971 0.3389 0.8690 0.032 Uiso calc R 1 1
H H7B 0.9531 0.4110 0.9719 0.032 Uiso calc R 1 1
H H7C 0.6094 0.4120 0.8986 0.032 Uiso calc R 1 1

loop_
_atom_site_aniso_label
_atom_site_aniso_U_11
_atom_site_aniso_U_22
_atom_site_aniso_U_33
_atom_site_aniso_U_12
_atom_site_aniso_U_13
_atom_site_aniso_U_23
Br1 0.0162(2) 0.0089(2) 0.01488(19) -0.00020(14) -0.00062(13) 0.00010(13)
Cu1 0.0286(4) 0.0059(3) 0.0194(3) 0.0034(3) -0.0089(3) -0.0029(2)
N1 0.0213(16) 0.0084(17) 0.0160(15) 0.0025(12) -0.0051(12) -0.0015(11)
C2 0.0178(19) 0.015(2) 0.0144(17) 0.0028(15) -0.0028(14) -0.0033(14)
C3 0.0138(19) 0.012(2) 0.0199(19) -0.0013(14) -0.0027(14) 0.0015(14)
C4 0.019(2) 0.0076(19) 0.0221(19) -0.0002(15) -0.0038(15) -0.0030(14)
C5 0.0191(18) 0.017(2) 0.0132(18) 0.0000(15) 0.0024(14) -0.0019(14)
C6 0.0156(19) 0.013(2) 0.0193(19) -0.0044(14) -0.0007(15) 0.0010(14)
C7 0.024(2) 0.016(2) 0.023(2) -0.0033(16) 0.0020(16) 0.0028(15)

loop_
_atom_type_symbol
_atom_type_description
_atom_type_scat_dispersion_real
_atom_type_scat_dispersion_imag
_atom_type_scat_source
C C 0.0033 0.0016 'International Tables Vol C Tables 4.2.6.8 and 6.1.1.4'
H H 0.0000 0.0000 'International Tables Vol C Tables 4.2.6.8 and 6.1.1.4'
Br Br -0.2901 2.4595 'International Tables Vol C Tables 4.2.6.8 and 6.1.1.4'
Cu Cu 0.3201 1.2651 'International Tables Vol C Tables 4.2.6.8 and 6.1.1.4'
N N 0.0061 0.0033 'International Tables Vol C Tables 4.2.6.8 and 6.1.1.4'

loop_
_geom_angle_atom_site_label_1
_geom_angle_atom_site_label_2
_geom_angle_atom_site_label_3
_geom_angle_site_symmetry_1
_geom_angle_site_symmetry_3
_geom_angle
N1 Cu1 N1 3_657 . 180.0000(10)
N1 Cu1 Br1 3_657 . 89.57(8)
N1 Cu1 Br1 . . 90.43(8)
N1 Cu1 Br1 3_657 3_657 90.43(8)
N1 Cu1 Br1 . 3_657 89.57(8)
Br1 Cu1 Br1 . 3_657 180.0
C6 N1 C2 . . 117.6(3)
C6 N1 Cu1 . . 120.3(3)
C2 N1 Cu1 . . 122.1(2)
N1 C2 C3 . . 123.6(3)
N1 C2 H2 . . 118.2
C3 C2 H2 . . 118.2
C2 C3 C4 . . 117.7(3)
C2 C3 C7 . . 120.6(3)
C4 C3 C7 . . 121.8(3)
C3 C4 C5 . . 119.0(4)
C3 C4 H4 . . 120.5
C5 C4 H4 . . 120.5
C6 C5 C4 . . 119.3(3)
C6 C5 H5 . . 120.4
C4 C5 H5 . . 120.4
N1 C6 C5 . . 122.8(3)
N1 C6 H6 . . 118.6
C5 C6 H6 . . 118.6
C3 C7 H7A . . 109.5
C3 C7 H7B . . 109.5
H7A C7 H7B . . 109.5
C3 C7 H7C . . 109.5
H7A C7 H7C . . 109.5
H7B C7 H7C . . 109.5

loop_
_geom_bond_atom_site_label_1
_geom_bond_atom_site_label_2
_geom_bond_site_symmetry_2
_geom_bond_distance
Br1 Cu1 . 2.4351(8)
Cu1 N1 3_657 2.004(3)
Cu1 N1 . 2.004(3)
Cu1 Br1 3_657 2.4351(8)
N1 C6 . 1.338(4)
N1 C2 . 1.351(5)
C2 C3 . 1.382(5)
C2 H2 . 0.9500
C3 C4 . 1.388(5)
C3 C7 . 1.506(5)
C4 C5 . 1.393(5)
C4 H4 . 0.9500
C5 C6 . 1.369(5)
C5 H5 . 0.9500
C6 H6 . 0.9500
C7 H7A . 0.9800
C7 H7B . 0.9800
C7 H7C . 0.9800

loop_
_geom_hbond_atom_site_label_D
_geom_hbond_atom_site_label_H
_geom_hbond_atom_site_label_A
_geom_hbond_site_symmetry_D
_geom_hbond_site_symmetry_H
_geom_hbond_site_symmetry_A
_geom_hbond_distance_DH
_geom_hbond_distance_HA
_geom_hbond_distance_DA
_geom_hbond_angle_DHA
_geom_hbond_publ_flag
C2 H2 Br1 1_555 1_555 1_655 0.95 2.831 3.549(4) 133.10 yes
C6 H6 Br1 1_555 1_555 3_557 0.95 2.792 3.529(4) 135.02 yes
C5 H5 Br1 1_555 1_555 4_566 0.95 2.987 3.668(4) 129.76 yes

loop_
_geom_torsion_atom_site_label_1
_geom_torsion_atom_site_label_2
_geom_torsion_atom_site_label_3
_geom_torsion_atom_site_label_4
_geom_torsion_site_symmetry_1
_geom_torsion
Br1 Cu1 N1 C6 . 117.1(2)
Br1 Cu1 N1 C6 3_657 -62.9(2)
Br1 Cu1 N1 C2 . -62.5(3)
Br1 Cu1 N1 C2 3_657 117.5(3)
C6 N1 C2 C3 . 1.2(5)
Cu1 N1 C2 C3 . -179.1(3)
N1 C2 C3 C4 . -0.9(5)
N1 C2 C3 C7 . 179.4(3)
C2 C3 C4 C5 . -0.6(5)
C7 C3 C4 C5 . 179.2(3)
C3 C4 C5 C6 . 1.6(5)
C2 N1 C6 C5 . -0.1(5)
Cu1 N1 C6 C5 . -179.8(3)
C4 C5 C6 N1 . -1.3(5)
